data_1537330
loop_
_publ_author_name
'Gerlach, G.'
'Hoenle, W.'
'Simon, A.'

_publ_section_title
;
 Eigenschaften und Strukturen reduzierter Galliumiodide: Ga2 I4 und Ga2 I3
;
_journal_name_full 'Zeitschrift fuer Anorganische und Allgemeine Chemie'
_journal_page_first 7
_journal_page_last 21
_journal_volume 486
_journal_year 1982
_chemical_formula_sum 'Ga2 I4'
_space_group_IT_number 161
_symmetry_space_group_name_Hall 'R 3 -2"c'
_symmetry_space_group_name_H-M 'R 3 c :H'
_cell_angle_alpha 90
_cell_angle_beta 90
_cell_angle_gamma 120
_cell_formula_units_Z 18
_cell_length_a 25.215
_cell_length_b 25.215
_cell_length_c 7.839
_cell_volume 4316.276
_citation_journal_id_ASTM ZAACAB
_cod_data_source_file Gerlach_ZAACAB_1982_298.cif
_cod_data_source_block Ga2I4
_cod_database_code 1537330

loop_
_symmetry_equiv_pos_as_xyz
x,y,z
-y,x-y,z
-x+y,-x,z
-y,-x,z+1/2
x,x-y,z+1/2
-x+y,y,z+1/2
x+2/3,y+1/3,z+1/3
-y+2/3,x-y+1/3,z+1/3
-x+y+2/3,-x+1/3,z+1/3
-y+2/3,-x+1/3,z+5/6
x+2/3,x-y+1/3,z+5/6
-x+y+2/3,y+1/3,z+5/6
x+1/3,y+2/3,z+2/3
-y+1/3,x-y+2/3,z+2/3
-x+y+1/3,-x+2/3,z+2/3
-y+1/3,-x+2/3,z+7/6
x+1/3,x-y+2/3,z+7/6
-x+y+1/3,y+2/3,z+7/6

loop_
_atom_site_label
_atom_site_type_symbol
_atom_site_fract_x
_atom_site_fract_y
_atom_site_fract_z
_atom_site_occupancy
_atom_site_U_iso_or_equiv
I1 I-1 0.00039 0.90343 0 1 0.0
I3 I-1 0.0963 0.8407 0.2832 1 0.0
I2 I-1 -0.0035 0.73806 0.8591 1 0.0
Ga1 Ga+3 0.0001 0.8052 0.1052 1 0.0
I4 I-1 0.907 0.7487 0.2968 1 0.0
Ga2 Ga+1 0.0018 0.1574 0.1067 1 0.0
